data_4310046
loop_
_publ_author_name
'Nicolas Br\'efuel'
'Christine Lepetit'
'Sergiu Shova'
'Fran\,coise Dahan'
'Jean-Pierre Tuchagues'

_publ_section_title
;
Complexation to FeII, NiII, and ZnII of Multidentate Ligands Resulting from
Condensation of 2-Pyridinecarboxaldehyde with \a,\w-Triamines: Selective
Imidazolidine/Hexahydropyrimidine Ring Opening Revisited
;
_journal_name_full 'Inorganic Chemistry'
_journal_page_first 8916
_journal_page_last 8928
_journal_paper_doi 10.1021/ic050791b
_journal_volume 44
_journal_year 2005
_chemical_formula_moiety 'C19 H21 N7 Ni S2'
_chemical_formula_sum 'C19 H21 N7 Ni S2'
_chemical_formula_weight 470.26
_chemical_name_systematic
; 
 ? 
;
_space_group_IT_number 14
_symmetry_cell_setting monoclinic
_symmetry_space_group_name_Hall '-P 2ybc'
_symmetry_space_group_name_H-M 'P 1 21/c 1'
_atom_sites_solution_hydrogens geom
_atom_sites_solution_primary direct
_atom_sites_solution_secondary difmap
_audit_creation_method SHELXL-97
_cell_angle_alpha 90.00
_cell_angle_beta 92.834(12)
_cell_angle_gamma 90.00
_cell_formula_units_Z 4
_cell_length_a 11.1512(16)
_cell_length_b 13.2683(16)
_cell_length_c 14.217(2)
_cell_measurement_reflns_used 3690
_cell_measurement_temperature 180(2)
_cell_measurement_theta_max 31.90
_cell_measurement_theta_min 2.80
_cell_volume 2100.9(5)
_computing_cell_refinement 'CrysAlis RED, Oxford Diffraction Ltd.'
_computing_data_collection 'CrysAlis CCD, Oxford Diffraction Ltd.'
_computing_data_reduction 'CrysAlis RED, Oxford Diffraction Ltd.'
_computing_molecular_graphics 'Ortep-3 for Windows (Farrugia, 1997)'
_computing_publication_material 'SHELXL-97 (Sheldrick, 1997)'
_computing_structure_refinement 'SHELXL-97 (Sheldrick, 1997)'
_computing_structure_solution 'SHELXS-97 (Sheldrick, 1990)'
_diffrn_ambient_temperature 180(2)
_diffrn_detector_area_resol_mean 0
_diffrn_measured_fraction_theta_full 0.997
_diffrn_measured_fraction_theta_max 0.997
_diffrn_measurement_device_type omega-Phi
_diffrn_radiation_monochromator graphite
_diffrn_radiation_source 'Enhance (Mo) X-ray Source'
_diffrn_radiation_type MoK\a
_diffrn_radiation_wavelength 0.70930
_diffrn_reflns_av_R_equivalents 0.0700
_diffrn_reflns_av_sigmaI/netI 0.1076
_diffrn_reflns_limit_h_max 13
_diffrn_reflns_limit_h_min -13
_diffrn_reflns_limit_k_max 16
_diffrn_reflns_limit_k_min -16
_diffrn_reflns_limit_l_max 17
_diffrn_reflns_limit_l_min -11
_diffrn_reflns_number 14910
_diffrn_reflns_theta_full 26.00
_diffrn_reflns_theta_max 26.00
_diffrn_reflns_theta_min 3.25
_diffrn_standards_decay_% 0
_diffrn_standards_interval_count 0
_diffrn_standards_interval_time 0
_diffrn_standards_number 0
_exptl_absorpt_coefficient_mu 1.143
_exptl_absorpt_correction_T_max 0.9141
_exptl_absorpt_correction_T_min 0.6706
_exptl_absorpt_correction_type multi-scan
_exptl_absorpt_process_details 'R. H. Blessing, Acta Cryst., 1995, a51, 33'
_exptl_crystal_colour red
_exptl_crystal_density_diffrn 1.487
_exptl_crystal_density_method 'not measured'
_exptl_crystal_description prism
_exptl_crystal_F_000 976
_exptl_crystal_size_max 0.38
_exptl_crystal_size_mid 0.08
_exptl_crystal_size_min 0.08
_refine_diff_density_max 0.746
_refine_diff_density_min -0.489
_refine_diff_density_rms 0.074
_refine_ls_extinction_method none
_refine_ls_goodness_of_fit_ref 0.858
_refine_ls_hydrogen_treatment mixed
_refine_ls_matrix_type full
_refine_ls_number_parameters 267
_refine_ls_number_reflns 4146
_refine_ls_number_restraints 0
_refine_ls_restrained_S_all 0.858
_refine_ls_R_factor_all 0.1080
_refine_ls_R_factor_gt 0.0496
_refine_ls_shift/su_max 0.003
_refine_ls_shift/su_mean 0.000
_refine_ls_structure_factor_coef Fsqd
_refine_ls_weighting_details 'calc w=1/[\s^2^(Fo^2^)+(0.0488P)^2^+0.0000P] where P=(Fo^2^+2Fc^2^)/3'
_refine_ls_weighting_scheme calc
_refine_ls_wR_factor_gt 0.0967
_refine_ls_wR_factor_ref 0.1173
_reflns_number_gt 2164
_reflns_number_total 4146
_reflns_threshold_expression >2sigma(I)
_cod_data_source_file ic050791bsi20050517_050021.cif
_cod_data_source_block NiLB(NCS)2
_cod_original_cell_volume 2101.0(5)
_cod_database_code 4310046

loop_
_symmetry_equiv_pos_as_xyz
'x, y, z'
'-x, y+1/2, -z+1/2'
'-x, -y, -z'
'x, -y-1/2, z-1/2'

loop_
_atom_site_label
_atom_site_type_symbol
_atom_site_fract_x
_atom_site_fract_y
_atom_site_fract_z
_atom_site_U_iso_or_equiv
_atom_site_adp_type
_atom_site_occupancy
_atom_site_symmetry_multiplicity
_atom_site_calc_flag
_atom_site_refinement_flags
_atom_site_disorder_assembly
_atom_site_disorder_group
Ni1 Ni 0.24755(5) 0.12880(4) 0.74216(4) 0.03465(18) Uani 1 1 d . . .
S1 S 0.32184(13) -0.03016(10) 1.04218(8) 0.0561(4) Uani 1 1 d . . .
S2 S 0.27158(13) 0.44054(10) 0.90165(10) 0.0610(4) Uani 1 1 d . . .
N1 N 0.4190(4) 0.1801(3) 0.7145(3) 0.0412(10) Uani 1 1 d . . .
N2 N 0.2153(4) 0.2113(3) 0.6229(2) 0.0395(10) Uani 1 1 d . . .
N3 N 0.0638(4) 0.0818(3) 0.7087(4) 0.0719(14) Uani 1 1 d . . .
N4 N 0.0695(4) -0.0744(3) 0.8033(3) 0.0568(12) Uani 1 1 d . . .
HN4 H 0.1510 -0.0650 0.8272 0.11(2) Uiso 1 1 d R . .
N5 N 0.2688(3) -0.0080(3) 0.6686(2) 0.0358(9) Uani 1 1 d . . .
N6 N 0.2992(3) 0.0567(3) 0.8647(3) 0.0431(10) Uani 1 1 d . . .
N7 N 0.2106(3) 0.2571(3) 0.8184(3) 0.0455(10) Uani 1 1 d . . .
C1 C 0.5217(5) 0.1605(4) 0.7611(4) 0.0559(14) Uani 1 1 d . . .
H1 H 0.5215 0.1177 0.8129 0.067 Uiso 1 1 calc R . .
C2 C 0.6312(5) 0.2018(4) 0.7354(4) 0.0642(16) Uani 1 1 d . . .
H2 H 0.7030 0.1839 0.7670 0.077 Uiso 1 1 calc R . .
C3 C 0.6292(6) 0.2685(4) 0.6633(4) 0.0647(16) Uani 1 1 d . . .
H3 H 0.6999 0.3000 0.6473 0.078 Uiso 1 1 calc R . .
C4 C 0.5247(6) 0.2898(4) 0.6142(4) 0.0606(16) Uani 1 1 d . . .
H4 H 0.5236 0.3347 0.5639 0.073 Uiso 1 1 calc R . .
C5 C 0.4201(5) 0.2438(3) 0.6398(3) 0.0430(12) Uani 1 1 d . . .
C6 C 0.3041(5) 0.2573(3) 0.5906(3) 0.0479(13) Uani 1 1 d . . .
H6 H 0.2952 0.2981 0.5375 0.057 Uiso 1 1 calc R . .
C7 C 0.0939(5) 0.2172(3) 0.5844(3) 0.0498(13) Uani 1 1 d . . .
H7A H 0.0934 0.2318 0.5175 0.060 Uiso 1 1 calc R . .
H7B H 0.0511 0.2706 0.6151 0.060 Uiso 1 1 calc R . .
C8 C 0.0346(5) 0.1173(4) 0.6005(3) 0.0612(15) Uani 1 1 d . . .
H8A H 0.0643 0.0674 0.5575 0.073 Uiso 1 1 calc R . .
H8B H -0.0515 0.1234 0.5886 0.073 Uiso 1 1 calc R . .
C9 C -0.0327(5) 0.1246(4) 0.7517(5) 0.091(2) Uani 1 1 d . . .
H10A H -0.1085 0.1021 0.7225 0.109 Uiso 1 1 calc R . .
H10B H -0.0293 0.1976 0.7497 0.109 Uiso 1 1 calc R . .
C10 C -0.0146(6) 0.0834(4) 0.8579(4) 0.0741(19) Uani 1 1 d . . .
H21A H 0.0633 0.1046 0.8842 0.089 Uiso 1 1 calc R . .
H21B H -0.0755 0.1123 0.8961 0.089 Uiso 1 1 calc R . .
C11 C -0.0228(6) -0.0289(4) 0.8609(4) 0.078(2) Uani 1 1 d . . .
H11A H -0.0115 -0.0519 0.9255 0.094 Uiso 1 1 calc R . .
H11B H -0.1018 -0.0501 0.8371 0.094 Uiso 1 1 calc R . .
C12 C 0.0619(5) -0.0321(3) 0.7097(4) 0.0508(13) Uani 1 1 d . . .
C13 C 0.1713(4) -0.0661(3) 0.6602(3) 0.0359(11) Uani 1 1 d . . .
C14 C 0.1694(5) -0.1555(3) 0.6093(3) 0.0503(13) Uani 1 1 d . . .
H14 H 0.1001 -0.1946 0.6046 0.060 Uiso 1 1 calc R . .
C15 C 0.2698(6) -0.1852(4) 0.5664(3) 0.0589(15) Uani 1 1 d . . .
H15 H 0.2694 -0.2444 0.5313 0.071 Uiso 1 1 calc R . .
C16 C 0.3713(5) -0.1276(4) 0.5751(3) 0.0543(14) Uani 1 1 d . . .
H16 H 0.4411 -0.1474 0.5471 0.065 Uiso 1 1 calc R . .
C17 C 0.3679(5) -0.0394(3) 0.6265(3) 0.0438(12) Uani 1 1 d . . .
H17 H 0.4368 0.0000 0.6324 0.053 Uiso 1 1 calc R . .
C19 C 0.3105(4) 0.0199(3) 0.9387(3) 0.0362(11) Uani 1 1 d . . .
C20 C 0.2365(4) 0.3332(4) 0.8519(3) 0.0368(11) Uani 1 1 d . . .
H12 H -0.031(4) -0.068(3) 0.688(3) 0.069(15) Uiso 1 1 d . . .

loop_
_atom_site_aniso_label
_atom_site_aniso_U_11
_atom_site_aniso_U_22
_atom_site_aniso_U_33
_atom_site_aniso_U_23
_atom_site_aniso_U_13
_atom_site_aniso_U_12
Ni1 0.0436(4) 0.0264(3) 0.0343(3) 0.0017(3) 0.0048(3) 0.0007(3)
S1 0.0808(11) 0.0514(9) 0.0378(7) 0.0129(6) 0.0194(7) 0.0057(7)
S2 0.0720(10) 0.0458(8) 0.0648(9) -0.0174(7) -0.0011(8) -0.0021(7)
N1 0.045(3) 0.037(2) 0.041(2) -0.0054(19) 0.002(2) -0.0041(19)
N2 0.056(3) 0.026(2) 0.037(2) -0.0035(17) 0.000(2) 0.0032(19)
N3 0.051(3) 0.025(2) 0.141(5) -0.007(3) 0.011(3) 0.001(2)
N4 0.058(3) 0.045(3) 0.069(3) -0.013(2) 0.026(3) -0.002(2)
N5 0.043(2) 0.032(2) 0.032(2) 0.0037(17) 0.0028(18) 0.0053(18)
N6 0.055(3) 0.032(2) 0.042(2) 0.0035(19) 0.008(2) 0.0042(19)
N7 0.056(3) 0.038(2) 0.043(2) -0.003(2) 0.011(2) -0.003(2)
C1 0.049(4) 0.068(4) 0.052(3) -0.009(3) 0.003(3) -0.005(3)
C2 0.054(4) 0.067(4) 0.071(4) -0.028(3) 0.006(3) -0.011(3)
C3 0.062(4) 0.074(4) 0.061(4) -0.023(3) 0.024(3) -0.025(3)
C4 0.078(5) 0.050(4) 0.056(3) -0.010(3) 0.025(3) -0.019(3)
C5 0.054(4) 0.034(3) 0.042(3) -0.005(2) 0.018(3) -0.004(2)
C6 0.074(4) 0.030(3) 0.040(3) 0.002(2) 0.011(3) -0.005(3)
C7 0.061(4) 0.033(3) 0.055(3) 0.003(2) 0.003(3) 0.008(2)
C8 0.076(4) 0.064(4) 0.043(3) 0.007(3) -0.004(3) -0.009(3)
C9 0.049(4) 0.043(4) 0.181(7) -0.013(4) 0.018(4) 0.006(3)
C10 0.122(6) 0.046(4) 0.058(4) -0.003(3) 0.036(4) -0.012(3)
C11 0.102(5) 0.037(3) 0.102(5) -0.008(3) 0.067(4) -0.014(3)
C12 0.054(4) 0.027(3) 0.071(4) -0.003(3) 0.010(3) 0.003(2)
C13 0.048(3) 0.024(2) 0.035(2) 0.007(2) -0.005(2) 0.005(2)
C14 0.076(4) 0.032(3) 0.042(3) 0.001(2) -0.002(3) -0.004(3)
C15 0.098(5) 0.039(3) 0.041(3) -0.005(2) 0.014(3) 0.003(3)
C16 0.085(4) 0.036(3) 0.044(3) 0.002(3) 0.027(3) 0.006(3)
C17 0.056(3) 0.034(3) 0.042(3) 0.008(2) 0.008(2) 0.005(2)
C19 0.038(3) 0.029(3) 0.042(3) -0.001(2) 0.009(2) 0.001(2)
C20 0.042(3) 0.040(3) 0.029(2) 0.004(2) 0.008(2) -0.003(2)

loop_
_atom_type_symbol
_atom_type_description
_atom_type_scat_dispersion_real
_atom_type_scat_dispersion_imag
_atom_type_scat_source
C C 0.0033 0.0016 'International Tables Vol C Tables 4.2.6.8 and 6.1.1.4'
H H 0.0000 0.0000 'International Tables Vol C Tables 4.2.6.8 and 6.1.1.4'
N N 0.0061 0.0033 'International Tables Vol C Tables 4.2.6.8 and 6.1.1.4'
S S 0.1246 0.1234 'International Tables Vol C Tables 4.2.6.8 and 6.1.1.4'
Ni Ni 0.3393 1.1124 'International Tables Vol C Tables 4.2.6.8 and 6.1.1.4'

loop_
_geom_angle_atom_site_label_1
_geom_angle_atom_site_label_2
_geom_angle_atom_site_label_3
_geom_angle
_geom_angle_site_symmetry_1
_geom_angle_site_symmetry_3
_geom_angle_publ_flag
N2 Ni1 N6 172.72(16) . . ?
N2 Ni1 N7 87.85(14) . . ?
N6 Ni1 N7 89.64(14) . . ?
N2 Ni1 N1 78.07(16) . . ?
N6 Ni1 N1 95.21(15) . . ?
N7 Ni1 N1 92.21(14) . . ?
N2 Ni1 N5 93.95(13) . . ?
N6 Ni1 N5 89.20(13) . . ?
N7 Ni1 N5 174.29(15) . . ?
N1 Ni1 N5 93.47(14) . . ?
N2 Ni1 N3 81.14(18) . . ?
N6 Ni1 N3 105.99(17) . . ?
N7 Ni1 N3 98.07(16) . . ?
N1 Ni1 N3 156.41(18) . . ?
N5 Ni1 N3 76.89(15) . . ?
C1 N1 C5 118.3(4) . . ?
C1 N1 Ni1 128.5(3) . . ?
C5 N1 Ni1 113.2(3) . . ?
C6 N2 C7 125.0(4) . . ?
C6 N2 Ni1 116.8(4) . . ?
C7 N2 Ni1 118.1(3) . . ?
C9 N3 C12 113.2(4) . . ?
C9 N3 C8 100.1(4) . . ?
C12 N3 C8 107.2(4) . . ?
C9 N3 Ni1 122.1(4) . . ?
C12 N3 Ni1 107.4(3) . . ?
C8 N3 Ni1 105.5(3) . . ?
C12 N4 C11 109.9(4) . . ?
C12 N4 HN4 106.7 . . ?
C11 N4 HN4 115.0 . . ?
C13 N5 C17 117.6(4) . . ?
C13 N5 Ni1 115.5(3) . . ?
C17 N5 Ni1 126.8(3) . . ?
C19 N6 Ni1 169.1(4) . . ?
C20 N7 Ni1 152.7(4) . . ?
N1 C1 C2 122.4(5) . . ?
N1 C1 H1 118.8 . . ?
C2 C1 H1 118.8 . . ?
C3 C2 C1 118.1(6) . . ?
C3 C2 H2 120.9 . . ?
C1 C2 H2 120.9 . . ?
C2 C3 C4 120.5(5) . . ?
C2 C3 H3 119.8 . . ?
C4 C3 H3 119.8 . . ?
C3 C4 C5 119.1(5) . . ?
C3 C4 H4 120.5 . . ?
C5 C4 H4 120.5 . . ?
N1 C5 C4 121.5(5) . . ?
N1 C5 C6 114.3(4) . . ?
C4 C5 C6 124.2(5) . . ?
N2 C6 C5 117.4(4) . . ?
N2 C6 H6 121.3 . . ?
C5 C6 H6 121.3 . . ?
N2 C7 C8 107.9(4) . . ?
N2 C7 H7A 110.1 . . ?
C8 C7 H7A 110.1 . . ?
N2 C7 H7B 110.1 . . ?
C8 C7 H7B 110.1 . . ?
H7A C7 H7B 108.4 . . ?
C7 C8 N3 109.3(4) . . ?
C7 C8 H8A 109.8 . . ?
N3 C8 H8A 109.8 . . ?
C7 C8 H8B 109.8 . . ?
N3 C8 H8B 109.8 . . ?
H8A C8 H8B 108.3 . . ?
N3 C9 C10 102.2(5) . . ?
N3 C9 H10A 111.3 . . ?
C10 C9 H10A 111.3 . . ?
N3 C9 H10B 111.3 . . ?
C10 C9 H10B 111.3 . . ?
H10A C9 H10B 109.2 . . ?
C11 C10 C9 111.1(5) . . ?
C11 C10 H21A 109.4 . . ?
C9 C10 H21A 109.4 . . ?
C11 C10 H21B 109.4 . . ?
C9 C10 H21B 109.4 . . ?
H21A C10 H21B 108.0 . . ?
N4 C11 C10 110.3(4) . . ?
N4 C11 H11A 109.6 . . ?
C10 C11 H11A 109.6 . . ?
N4 C11 H11B 109.6 . . ?
C10 C11 H11B 109.6 . . ?
H11A C11 H11B 108.1 . . ?
N4 C12 C13 107.5(4) . . ?
N4 C12 N3 113.4(4) . . ?
C13 C12 N3 106.5(4) . . ?
N4 C12 H12 95(2) . . ?
C13 C12 H12 119(2) . . ?
N3 C12 H12 115(2) . . ?
N5 C13 C14 122.2(4) . . ?
N5 C13 C12 117.4(4) . . ?
C14 C13 C12 120.5(4) . . ?
C15 C14 C13 119.3(5) . . ?
C15 C14 H14 120.3 . . ?
C13 C14 H14 120.3 . . ?
C14 C15 C16 119.6(5) . . ?
C14 C15 H15 120.2 . . ?
C16 C15 H15 120.2 . . ?
C15 C16 C17 118.6(5) . . ?
C15 C16 H16 120.7 . . ?
C17 C16 H16 120.7 . . ?
N5 C17 C16 122.8(5) . . ?
N5 C17 H17 118.6 . . ?
C16 C17 H17 118.6 . . ?
N6 C19 S1 178.2(4) . . ?
N7 C20 S2 178.6(4) . . ?

loop_
_geom_bond_atom_site_label_1
_geom_bond_atom_site_label_2
_geom_bond_distance
_geom_bond_site_symmetry_2
_geom_bond_publ_flag
Ni1 N2 2.036(3) . ?
Ni1 N6 2.045(4) . ?
Ni1 N7 2.070(4) . ?
Ni1 N1 2.085(4) . ?
Ni1 N5 2.114(3) . ?
Ni1 N3 2.172(4) . ?
S1 C19 1.614(5) . ?
S2 C20 1.630(5) . ?
N1 C1 1.320(6) . ?
N1 C5 1.359(5) . ?
N2 C6 1.268(5) . ?
N2 C7 1.437(6) . ?
N3 C9 1.385(6) . ?
N3 C12 1.511(6) . ?
N3 C8 1.626(6) . ?
N4 C12 1.443(6) . ?
N4 C11 1.476(6) . ?
N4 HN4 0.9623 . ?
N5 C13 1.334(5) . ?
N5 C17 1.347(5) . ?
N6 C19 1.161(5) . ?
N7 C20 1.147(5) . ?
C1 C2 1.403(7) . ?
C1 H1 0.9300 . ?
C2 C3 1.353(7) . ?
C2 H2 0.9300 . ?
C3 C4 1.359(7) . ?
C3 H3 0.9300 . ?
C4 C5 1.381(7) . ?
C4 H4 0.9300 . ?
C5 C6 1.451(7) . ?
C6 H6 0.9300 . ?
C7 C8 1.504(6) . ?
C7 H7A 0.9700 . ?
C7 H7B 0.9700 . ?
C8 H8A 0.9700 . ?
C8 H8B 0.9700 . ?
C9 C10 1.608(8) . ?
C9 H10A 0.9700 . ?
C9 H10B 0.9700 . ?
C10 C11 1.494(6) . ?
C10 H21A 0.9700 . ?
C10 H21B 0.9700 . ?
C11 H11A 0.9700 . ?
C11 H11B 0.9700 . ?
C12 C13 1.508(6) . ?
C12 H12 1.17(5) . ?
C13 C14 1.388(6) . ?
C14 C15 1.360(7) . ?
C14 H14 0.9300 . ?
C15 C16 1.366(7) . ?
C15 H15 0.9300 . ?
C16 C17 1.382(6) . ?
C16 H16 0.9300 . ?
C17 H17 0.9300 . ?
